data_2200039
loop_
_publ_author_name
'Clow, Simon M.'
'Cox, Philip J.'
'Gilmore, Graham I.'
'Wardell, James L.'

_publ_section_title
;
 2,2',3,3',4,4'-Hexaacetato-6,6'-bis(isobutanoyl)-\a,\a-trehalose
 0.7-hydrate
;
_journal_issue 1
_journal_name_full 'Acta Crystallographica Section E'
_journal_page_first o77
_journal_page_last o78
_journal_paper_doi 10.1107/S1600536800020705
_journal_volume 57
_journal_year 2001
_chemical_formula_iupac 'C32 H46 O19, 0.7H2 O1'
_chemical_formula_moiety 'C32 H46 O19, 0.7H2 O1'
_chemical_formula_sum 'C32 H47.4 O19.7'
_chemical_formula_weight 747.30
_chemical_name_systematic
;
 6,6'-Di(isobutanoato)-2,2',3,3',4,4'-hexaacetato-\a,\a-trehalose monohydrate
;
_space_group_IT_number 19
_symmetry_cell_setting orthorhombic
_symmetry_space_group_name_Hall 'P 2ac 2ab'
_symmetry_space_group_name_H-M 'P 21 21 21'
_audit_creation_method SHELXL-97
_cell_angle_alpha 90.00
_cell_angle_beta 90.00
_cell_angle_gamma 90.00
_cell_formula_units_Z 4
_cell_length_a 8.857(3)
_cell_length_b 17.813(11)
_cell_length_c 24.085(3)
_cell_measurement_reflns_used 250
_cell_measurement_temperature 150(2)
_cell_measurement_theta_max 25.0
_cell_measurement_theta_min 2.0
_cell_volume 3800(3)
_computing_cell_refinement MADNES
_computing_data_collection 'MADNES (Plugrath & Messerschmidt, 1989)'
_computing_data_reduction 'ABSMAD (Karaulov, 1992)'
_computing_molecular_graphics 'ORTEP-3 (Farrugia, 1997)'
_computing_publication_material SHELXL97
_computing_structure_refinement 'SHELXL97 (Sheldrick, 1997)'
_computing_structure_solution 'SIR92 (Altomare et al., 1994)'
_diffrn_ambient_temperature 150(2)
_diffrn_measured_fraction_theta_full .934
_diffrn_measured_fraction_theta_max .934
_diffrn_measurement_device_type 'Delft Instruments FAST'
_diffrn_measurement_method
;
\f and \w scans to fill Ewald sphere
;
_diffrn_radiation_monochromator graphite
_diffrn_radiation_source 'fine-focus sealed tube'
_diffrn_radiation_type MoK\a
_diffrn_radiation_wavelength .71073
_diffrn_reflns_av_R_equivalents .311
_diffrn_reflns_av_sigmaI/netI .791
_diffrn_reflns_limit_h_max 8
_diffrn_reflns_limit_h_min -10
_diffrn_reflns_limit_k_max 21
_diffrn_reflns_limit_k_min -20
_diffrn_reflns_limit_l_max 27
_diffrn_reflns_limit_l_min -27
_diffrn_reflns_number 17076
_diffrn_reflns_theta_full 25.0
_diffrn_reflns_theta_max 25.0
_diffrn_reflns_theta_min 2.0
_diffrn_standards_decay_% 0
_diffrn_standards_number 0
_exptl_absorpt_coefficient_mu .11
_exptl_absorpt_correction_type none
_exptl_crystal_colour colourless
_exptl_crystal_density_diffrn 1.306
_exptl_crystal_density_method 'not measured'
_exptl_crystal_description lozenge
_exptl_crystal_F_000 1588
_exptl_crystal_size_max .21
_exptl_crystal_size_mid .10
_exptl_crystal_size_min .10
_refine_diff_density_max .19
_refine_diff_density_min -.17
_refine_ls_abs_structure_details none
_refine_ls_extinction_method none
_refine_ls_goodness_of_fit_ref .39
_refine_ls_hydrogen_treatment constr
_refine_ls_matrix_type full
_refine_ls_number_parameters 460
_refine_ls_number_reflns 3541
_refine_ls_number_restraints 117
_refine_ls_restrained_S_all .39
_refine_ls_R_factor_all .243
_refine_ls_R_factor_gt .040
_refine_ls_shift/su_max <0.001
_refine_ls_shift/su_mean <0.001
_refine_ls_structure_factor_coef Fsqd
_refine_ls_weighting_details 'calc w = 1/[\s^2^(Fo^2^)]'
_refine_ls_weighting_scheme calc
_refine_ls_wR_factor_ref .100
_reflns_number_gt 565
_reflns_number_total 3541
_reflns_threshold_expression I>2\s(I)
_cod_data_source_file cf6028.cif
_cod_data_source_block treh1e
_cod_depositor_comments
;
The following automatic conversions were performed:
'_symmetry_cell_setting' value 'Orthorhombic' changed to 'orthorhombic'
according to '/home/saulius/struct/CIF-dictionaries/cif_core.dic'
dictionary named 'cif_core.dic' version 2.4.1 from
2010-06-29.

'_geom_bond_publ_flag' value 'N' changed to 'n' according to
'/home/saulius/struct/CIF-dictionaries/cif_core.dic' dictionary named
'cif_core.dic' version 2.4.1 from 2010-06-29 (52 times).

Automatic conversion script
Id: cif_fix_enum 1527 2010-12-29 10:47:43Z saulius 

The following automatic conversions were performed:

'_symmetry_cell_setting' value 'Orthorhombic' changed to
'orthorhombic' according to
/home/saulius/struct/CIF-dictionaries/cif_core.dic dictionary named
'cif_core.dic' version 2.4.1 from 2010-06-29.

'_geom_bond_publ_flag'
value 'N' changed to 'n' according to
/home/saulius/struct/CIF-dictionaries/cif_core.dic dictionary named
'cif_core.dic' version 2.4.1 from 2010-06-29 (52
times).

'_geom_angle_publ_flag' value 'N' changed to 'n' according
to /home/saulius/struct/CIF-dictionaries/cif_core.dic dictionary
named 'cif_core.dic' version 2.4.1 from 2010-06-29 (73
times).

'_geom_torsion_publ_flag' value 'N' changed to 'n' according
to /home/saulius/struct/CIF-dictionaries/cif_core.dic dictionary
named 'cif_core.dic' version 2.4.1 from 2010-06-29 (86 times).

Automatic conversion script
Id: cif_fix_values 1715 2011-07-08 13:25:40Z adriana 
;
_cod_original_formula_sum 'C32 H47.40 O19.70'
_cod_database_code 2200039

loop_
_symmetry_equiv_pos_as_xyz
'x, y, z'
'-x+1/2, -y, z+1/2'
'x+1/2, -y+1/2, -z'
'-x, y+1/2, -z+1/2'

loop_
_atom_site_label
_atom_site_fract_x
_atom_site_fract_y
_atom_site_fract_z
_atom_site_U_iso_or_equiv
_atom_site_adp_type
_atom_site_calc_flag
_atom_site_refinement_flags
_atom_site_occupancy
_atom_site_disorder_assembly
_atom_site_disorder_group
_atom_site_type_symbol
O1 .4189(8) .3059(3) .7560(3) .026(2) Uani d U 1 . . O
O2 .5742(9) .4212(4) .7104(3) .032(2) Uani d U 1 . . O
O3 .4644(10) .4986(4) .6507(3) .042(2) Uani d U 1 . . O
O4 .6376(8) .5013(4) .8068(3) .030(2) Uani d U 1 . . O
O5 .2354(8) .3861(3) .7954(3) .0248(19) Uani d U 1 . . O
O6 .8311(10) .4333(4) .8381(5) .080(4) Uani d U 1 . . O
O7 .5029(8) .4290(4) .9058(3) .031(2) Uani d U 1 . . O
O8 .5508(9) .5522(4) .9200(3) .041(3) Uani d U 1 . . O
O9 .0997(9) .3177(4) .8882(3) .035(2) Uani d U 1 . . O
O10 -.0285(10) .3525(4) .9646(4) .056(3) Uani d U 1 . . O
O2' .4598(9) .1780(4) .8145(3) .029(2) Uani d U 1 . . O
O3' .2429(10) .1122(4) .8257(4) .047(3) Uani d U 1 . . O
O4' .6793(9) .1174(3) .7449(3) .029(2) Uani d U 1 . . O
O5' .3244(9) .2391(4) .6784(3) .026(2) Uani d U 1 . . O
O6' .8955(9) .1835(4) .7547(4) .058(3) Uani d U 1 . . O
O7' .7209(9) .2174(3) .6448(3) .030(2) Uani d U 1 . . O
O8' .7985(9) .1018(3) .6215(3) .041(3) Uani d U 1 . . O
O9' .3610(9) .3200(4) .5776(3) .036(2) Uani d U 1 . . O
O10' .2358(10) .2692(4) .5055(3) .048(3) Uani d U 1 . . O
O1' -.0418(15) .3417(6) .7242(5) .066(6) Uani d P .702(12) . . O
H1X .0253 .3559 .7490 .079 Uiso d P .702(12) . . H
H1Y .0100 .3124 .7022 .079 Uiso d P .702(12) . . H
C1 .3364(13) .3761(5) .7511(5) .026(3) Uani d U 1 . . C
H1 .2809 .3778 .7150 .031 Uiso calc R 1 . . H
C2 .4566(13) .4354(6) .7523(5) .026(3) Uani d U 1 . . C
H2 .4099 .4856 .7455 .031 Uiso calc R 1 . . H
C3 .5382(13) .4364(5) .8060(5) .022(2) Uani d U 1 . . C
H3 .5990 .3894 .8100 .026 Uiso calc R 1 . . H
C4 .4271(13) .4428(6) .8537(5) .026(3) Uani d U 1 . . C
H4 .3783 .4934 .8538 .031 Uiso calc R 1 . . H
C5 .3076(13) .3808(5) .8493(5) .021(3) Uani d U 1 . . C
H5 .3570 .3306 .8532 .025 Uiso calc R 1 . . H
C6 .5636(17) .4535(6) .6620(6) .042(4) Uani d U 1 . . C
C7 .6969(13) .4354(6) .6245(5) .045(4) Uani d U 1 . . C
H7A .7625 .3988 .6429 .054 Uiso calc R 1 . . H
H7B .7540 .4814 .6170 .054 Uiso calc R 1 . . H
H7C .6599 .4143 .5895 .054 Uiso calc R 1 . . H
C8 .7821(14) .4909(6) .8247(6) .042(4) Uani d U 1 . . C
C9 .8616(13) .5644(6) .8239(5) .055(5) Uani d U 1 . . C
H9A .7927 .6035 .8105 .066 Uiso calc R 1 . . H
H9B .9493 .5614 .7992 .066 Uiso calc R 1 . . H
H9C .8953 .5769 .8616 .066 Uiso calc R 1 . . H
C10 .5614(15) .4869(6) .9346(5) .035(3) Uani d U 1 . . C
C11 .6601(15) .4620(6) .9841(5) .062(5) Uani d U 1 . . C
H11A .6513 .4076 .9891 .075 Uiso calc R 1 . . H
H11B .6260 .4876 1.0179 .075 Uiso calc R 1 . . H
H11C .7657 .4751 .9768 .075 Uiso calc R 1 . . H
C12 .1790(13) .3868(5) .8896(5) .027(3) Uani d U 1 . . C
H12A .2176 .3966 .9274 .032 Uiso calc R 1 . . H
H12B .1111 .4285 .8788 .032 Uiso calc R 1 . . H
C13 -.0123(15) .3094(7) .9273(6) .038(3) Uani d U 1 . . C
C14 -.0968(15) .2346(6) .9176(5) .044(4) Uani d U 1 . . C
H14 -.0277 .1981 .8989 .053 Uiso calc R 1 . . H
C15 -.2293(15) .2534(7) .8784(6) .089(6) Uani d U 1 . . C
H15A -.2862 .2075 .8702 .107 Uiso calc R 1 . . H
H15B -.1899 .2746 .8438 .107 Uiso calc R 1 . . H
H15C -.2961 .2900 .8964 .107 Uiso calc R 1 . . H
C16 -.1536(17) .2010(7) .9712(6) .098(6) Uani d U 1 . . C
H16A -.2058 .1537 .9633 .117 Uiso calc R 1 . . H
H16B -.2237 .2361 .9890 .117 Uiso calc R 1 . . H
H16C -.0680 .1915 .9960 .117 Uiso calc R 1 . . H
C1' .3408(13) .2404(5) .7365(5) .025(3) Uani d U 1 . . C
H1' .2392 .2373 .7545 .030 Uiso calc R 1 . . H
C2' .4374(13) .1753(5) .7556(5) .027(3) Uani d U 1 . . C
H2' .3916 .1264 .7442 .033 Uiso calc R 1 . . H
C3' .5955(13) .1843(6) .7309(5) .024(3) Uani d U 1 . . C
H3' .6463 .2299 .7463 .028 Uiso calc R 1 . . H
C4' .5822(13) .1895(5) .6679(5) .020(3) Uani d U 1 . . C
H4' .5579 .1392 .6519 .024 Uiso calc R 1 . . H
C5' .4663(12) .2474(6) .6488(5) .026(3) Uani d U 1 . . C
H5' .5074 .2983 .6577 .032 Uiso calc R 1 . . H
C6' .3475(17) .1429(7) .8456(6) .042(4) Uani d U 1 . . C
C7' .3829(13) .1495(5) .9056(4) .043(4) Uani d U 1 . . C
H7'A .4749 .1793 .9104 .051 Uiso calc R 1 . . H
H7'B .3982 .0994 .9213 .051 Uiso calc R 1 . . H
H7'C .2988 .1742 .9247 .051 Uiso calc R 1 . . H
C8' .8263(15) .1254(6) .7613(5) .035(3) Uiso d U 1 . . C
C9' .8852(13) .0548(6) .7870(5) .061(5) Uani d U 1 . . C
H9'A .8046 .0171 .7881 .073 Uiso calc R 1 . . H
H9'B .9199 .0653 .8248 .073 Uiso calc R 1 . . H
H9'C .9696 .0357 .7648 .073 Uiso calc R 1 . . H
C10' .8236(16) .1684(6) .6204(5) .042(4) Uiso d U 1 . . C
C11' .9575(12) .2092(5) .5993(5) .044(4) Uani d U 1 . . C
H11X .9444 .2632 .6055 .053 Uiso calc R 1 . . H
H11Y .9689 .1996 .5594 .053 Uiso calc R 1 . . H
H11Z 1.0479 .1918 .6189 .053 Uiso calc R 1 . . H
C12' .4292(12) .2462(5) .5882(4) .030(3) Uani d U 1 . . C
H12X .5216 .2392 .5656 .035 Uiso calc R 1 . . H
H12Y .3572 .2053 .5795 .035 Uiso calc R 1 . . H
C13' .2639(15) .3212(6) .5350(5) .034(3) Uani d U 1 . . C
C14' .1955(17) .4013(6) .5286(6) .056(4) Uani d U 1 . . C
H14X .1186 .4000 .4982 .068 Uiso calc R 1 . . H
C15' .3105(17) .4588(6) .5145(5) .093(6) Uani d U 1 . . C
H15X .2617 .5080 .5110 .112 Uiso calc R 1 . . H
H15Y .3588 .4456 .4792 .112 Uiso calc R 1 . . H
H15Z .3869 .4608 .5439 .112 Uiso calc R 1 . . H
C16' .1135(17) .4223(6) .5842(6) .104(7) Uani d U 1 . . C
H16X .0327 .3860 .5914 .125 Uiso calc R 1 . . H
H16Y .0703 .4728 .5810 .125 Uiso calc R 1 . . H
H16Z .1863 .4212 .6148 .125 Uiso calc R 1 . . H

loop_
_atom_site_aniso_label
_atom_site_aniso_U_11
_atom_site_aniso_U_22
_atom_site_aniso_U_33
_atom_site_aniso_U_12
_atom_site_aniso_U_13
_atom_site_aniso_U_23
O1 .024(6) .022(3) .030(5) .008(4) -.003(4) -.002(4)
O2 .038(6) .029(4) .029(5) .006(4) .010(4) .009(4)
O3 .054(7) .048(5) .022(5) .012(5) .002(5) .002(5)
O4 .023(5) .026(4) .041(6) -.001(4) -.002(4) -.005(4)
O5 .022(6) .023(4) .030(5) .007(4) .000(4) .004(4)
O6 .050(8) .039(5) .152(11) -.005(5) -.034(7) .046(6)
O7 .039(7) .028(4) .026(5) .002(4) -.010(4) -.003(4)
O8 .054(7) .035(4) .035(6) .002(5) -.016(5) -.008(5)
O9 .040(7) .037(4) .029(6) -.013(4) .011(4) -.012(4)
O10 .064(8) .072(6) .033(6) -.021(5) .026(5) -.012(5)
O2' .035(6) .027(4) .025(5) .005(4) .000(4) -.006(4)
O3' .037(7) .047(5) .056(7) -.007(5) -.008(5) .016(5)
O4' .025(5) .017(4) .045(6) .005(4) -.006(5) .006(4)
O5' .023(5) .031(4) .023(5) .011(4) -.006(4) .004(4)
O6' .029(7) .037(5) .106(9) -.010(5) -.026(6) .015(6)
O7' .029(6) .027(4) .034(6) -.001(4) .006(4) .000(4)
O8' .040(7) .033(4) .049(7) .000(4) .002(5) .004(4)
O9' .046(7) .033(4) .028(6) .000(4) -.020(4) .000(4)
O10' .057(8) .056(5) .031(6) .002(5) -.025(5) -.004(5)
O1' .062(13) .060(9) .076(12) .017(8) .002(8) -.009(8)
C1 .036(8) .017(5) .025(7) .002(5) .003(5) .007(6)
C2 .025(8) .021(5) .032(6) .003(5) -.002(5) -.008(6)
C3 .017(7) .019(5) .029(5) .006(5) -.002(5) .004(6)
C4 .029(8) .022(6) .026(6) .005(5) -.003(5) -.003(6)
C5 .019(7) .016(5) .028(6) .004(5) -.002(5) .006(6)
C6 .060(11) .026(7) .039(8) -.001(7) .020(8) -.004(6)
C7 .039(10) .045(7) .052(9) -.012(7) .027(7) -.005(8)
C8 .025(8) .026(6) .075(12) -.011(6) -.004(8) .009(8)
C9 .041(10) .034(6) .089(13) -.024(7) .009(8) -.009(8)
C10 .028(10) .052(7) .026(8) .003(8) -.001(6) -.009(6)
C11 .078(14) .079(9) .029(9) .008(9) -.034(7) -.006(8)
C12 .030(8) .017(5) .034(7) -.007(5) .000(6) -.017(6)
C13 .035(9) .052(8) .025(9) -.002(6) .005(6) .007(6)
C14 .038(10) .057(8) .038(9) -.016(7) .032(7) -.003(7)
C15 .102(16) .068(9) .097(13) -.051(10) -.042(11) .014(10)
C16 .111(17) .115(12) .068(12) -.059(11) .009(10) .043(10)
C1' .029(8) .014(5) .031(6) .002(5) .005(6) .002(6)
C2' .039(8) .020(5) .024(6) .014(6) -.008(5) -.011(5)
C3' .017(7) .015(6) .038(6) -.001(5) -.009(5) .002(6)
C4' .020(7) .007(5) .034(6) .008(5) -.007(5) .000(5)
C5' .018(7) .030(6) .031(6) .009(6) -.003(5) .000(6)
C6' .039(11) .051(9) .037(7) .003(7) .000(7) .004(8)
C7' .058(12) .038(7) .033(7) .014(7) .006(7) -.001(7)
C9' .064(12) .044(7) .074(13) .012(8) -.041(9) .025(8)
C11' .026(9) .058(8) .048(10) .007(6) .011(7) .029(8)
C12' .035(9) .027(6) .026(6) .010(6) .001(6) .004(6)
C13' .039(10) .046(6) .018(8) .007(7) -.005(6) .010(6)
C14' .074(13) .049(7) .047(10) .025(7) -.012(8) .021(7)
C15' .19(2) .047(7) .045(12) -.020(9) .006(11) -.002(9)
C16' .152(19) .068(10) .092(15) .046(10) .035(12) .013(11)

loop_
_atom_type_symbol
_atom_type_description
_atom_type_scat_dispersion_real
_atom_type_scat_dispersion_imag
_atom_type_scat_source
C C .0033 .0016 'International Tables Vol C Tables 4.2.6.8 and 6.1.1.4'
H H .0000 .0000 'International Tables Vol C Tables 4.2.6.8 and 6.1.1.4'
O O .0106 .0060 'International Tables Vol C Tables 4.2.6.8 and 6.1.1.4'

loop_
_geom_angle_atom_site_label_1
_geom_angle_atom_site_label_2
_geom_angle_atom_site_label_3
_geom_angle
_geom_angle_publ_flag
C1' O1 C1 115.5(8) n
C6 O2 C2 119.1(10) n
C8 O4 C3 117.7(9) n
C1 O5 C5 113.0(9) n
C10 O7 C4 119.8(8) n
C13 O9 C12 115.8(9) n
C6' O2' C2' 114.7(10) n
C8' O4' C3' 118.0(9) n
C1' O5' C5' 113.5(9) n
C10' O7' C4' 120.4(8) n
C13' O9' C12' 114.3(9) n
O5 C1 O1 111.6(8) n
O5 C1 C2 110.3(9) n
O1 C1 C2 104.3(9) n
O2 C2 C3 104.8(9) n
O2 C2 C1 111.6(9) n
C3 C2 C1 111.9(10) n
O4 C3 C2 108.6(9) n
O4 C3 C4 108.8(9) n
C2 C3 C4 110.2(10) n
O7 C4 C3 110.1(10) n
O7 C4 C5 105.0(9) n
C3 C4 C5 110.0(9) n
O5 C5 C12 103.9(10) n
O5 C5 C4 108.6(8) n
C12 C5 C4 115.4(9) n
O3 C6 O2 122.9(13) n
O3 C6 C7 124.4(13) n
O2 C6 C7 112.4(12) n
O6 C8 O4 124.0(12) n
O6 C8 C9 127.2(13) n
O4 C8 C9 108.8(10) n
O8 C10 O7 123.4(11) n
O8 C10 C11 122.7(11) n
O7 C10 C11 113.4(10) n
O9 C12 C5 107.5(8) n
O10 C13 O9 122.3(11) n
O10 C13 C14 127.7(12) n
O9 C13 C14 109.8(11) n
C16 C14 C15 110.9(12) n
C16 C14 C13 111.9(11) n
C15 C14 C13 105.9(10) n
O5' C1' O1 112.8(9) n
O5' C1' C2' 110.3(9) n
O1 C1' C2' 104.6(9) n
O2' C2' C1' 110.6(9) n
O2' C2' C3' 104.8(9) n
C1' C2' C3' 108.7(9) n
O4' C3' C4' 108.9(9) n
O4' C3' C2' 107.1(8) n
C4' C3' C2' 108.8(10) n
O7' C4' C3' 109.9(10) n
O7' C4' C5' 103.0(8) n
C3' C4' C5' 113.2(9) n
O5' C5' C12' 106.8(9) n
O5' C5' C4' 111.4(9) n
C12' C5' C4' 115.6(9) n
O3' C6' O2' 123.5(14) n
O3' C6' C7' 126.8(14) n
O2' C6' C7' 109.7(12) n
O6' C8' O4' 122.2(11) n
O6' C8' C9' 126.6(13) n
O4' C8' C9' 111.3(11) n
O8' C10' O7' 119.2(12) n
O8' C10' C11' 129.6(13) n
O7' C10' C11' 111.1(10) n
O9' C12' C5' 104.3(8) n
O10' C13' O9' 125.3(11) n
O10' C13' C14' 124.8(12) n
O9' C13' C14' 109.9(11) n
C15' C14' C13' 112.8(12) n
C15' C14' C16' 110.5(11) n
C13' C14' C16' 108.3(11) n

loop_
_geom_bond_atom_site_label_1
_geom_bond_atom_site_label_2
_geom_bond_site_symmetry_2
_geom_bond_distance
_geom_bond_publ_flag
O1 C1' . 1.435(11) n
O1 C1 . 1.453(11) n
O2 C6 . 1.302(14) n
O2 C2 . 1.473(12) n
O3 C6 . 1.221(14) n
O4 C8 . 1.363(13) n
O4 C3 . 1.452(11) n
O5 C1 . 1.404(12) n
O5 C5 . 1.451(12) n
O6 C8 . 1.159(12) n
O7 C10 . 1.347(12) n
O7 C4 . 1.445(13) n
O8 C10 . 1.220(12) n
O9 C13 . 1.375(13) n
O9 C12 . 1.418(11) n
O10 C13 . 1.191(13) n
O2' C6' . 1.392(14) n
O2' C2' . 1.435(12) n
O3' C6' . 1.177(14) n
O4' C8' . 1.368(13) n
O4' C3' . 1.444(11) n
O5' C1' . 1.407(12) n
O5' C5' . 1.453(12) n
O6' C8' . 1.213(12) n
O7' C10' . 1.390(14) n
O7' C4' . 1.438(12) n
O8' C10' . 1.207(11) n
O9' C13' . 1.339(13) n
O9' C12' . 1.470(10) n
O10' C13' . 1.194(12) n
C1 C2 . 1.500(13) n
C2 C3 . 1.480(14) n
C3 C4 . 1.518(14) n
C4 C5 . 1.533(14) n
C5 C12 . 1.499(14) n
C6 C7 . 1.521(15) n
C8 C9 . 1.488(14) n
C10 C11 . 1.543(15) n
C13 C14 . 1.546(15) n
C14 C16 . 1.508(15) n
C14 C15 . 1.543(16) n
C1' C2' . 1.511(13) n
C2' C3' . 1.530(14) n
C3' C4' . 1.525(14) n
C4' C5' . 1.526(13) n
C5' C12' . 1.496(14) n
C6' C7' . 1.482(15) n
C8' C9' . 1.496(14) n
C10' C11' . 1.481(14) n
C13' C14' . 1.558(15) n
C14' C15' . 1.484(15) n
C14' C16' . 1.567(16) n

loop_
_geom_torsion_atom_site_label_1
_geom_torsion_atom_site_label_2
_geom_torsion_atom_site_label_3
_geom_torsion_atom_site_label_4
_geom_torsion
_geom_torsion_publ_flag
C5 O5 C1 O1 54.7(11) n
C5 O5 C1 C2 -60.8(11) n
C1' O1 C1 O5 82.2(12) n
C1' O1 C1 C2 -158.7(9) n
C6 O2 C2 C3 -144.2(10) n
C6 O2 C2 C1 94.5(12) n
O5 C1 C2 O2 173.3(9) n
O1 C1 C2 O2 53.3(12) n
O5 C1 C2 C3 56.3(13) n
O1 C1 C2 C3 -63.8(12) n
C8 O4 C3 C2 -134.1(11) n
C8 O4 C3 C4 105.9(12) n
O2 C2 C3 O4 66.6(10) n
C1 C2 C3 O4 -172.3(9) n
O2 C2 C3 C4 -174.3(8) n
C1 C2 C3 C4 -53.2(12) n
C10 O7 C4 C3 92.0(12) n
C10 O7 C4 C5 -149.7(10) n
O4 C3 C4 O7 -72.4(10) n
C2 C3 C4 O7 168.7(8) n
O4 C3 C4 C5 172.5(8) n
C2 C3 C4 C5 53.5(12) n
C1 O5 C5 C12 -175.5(7) n
C1 O5 C5 C4 61.1(11) n
O7 C4 C5 O5 -174.5(8) n
C3 C4 C5 O5 -56.1(12) n
O7 C4 C5 C12 69.4(12) n
C3 C4 C5 C12 -172.2(10) n
C2 O2 C6 O3 4.1(19) n
C2 O2 C6 C7 177.8(9) n
C3 O4 C8 O6 2(2) n
C3 O4 C8 C9 -178.1(10) n
C4 O7 C10 O8 2.0(19) n
C4 O7 C10 C11 -170.8(11) n
C13 O9 C12 C5 172.8(10) n
O5 C5 C12 O9 74.1(10) n
C4 C5 C12 O9 -167.2(9) n
C12 O9 C13 O10 -9.9(19) n
C12 O9 C13 C14 175.3(10) n
O10 C13 C14 C16 -26(2) n
O9 C13 C14 C16 148.2(11) n
O10 C13 C14 C15 94.7(17) n
O9 C13 C14 C15 -90.9(13) n
C5' O5' C1' O1 54.3(11) n
C5' O5' C1' C2' -62.2(12) n
C1 O1 C1' O5' 69.9(12) n
C1 O1 C1' C2' -170.1(9) n
C6' O2' C2' C1' 87.0(12) n
C6' O2' C2' C3' -156.0(9) n
O5' C1' C2' O2' 177.6(9) n
O1 C1' C2' O2' 56.1(12) n
O5' C1' C2' C3' 63.1(12) n
O1 C1' C2' C3' -58.4(11) n
C8' O4' C3' C4' 104.0(12) n
C8' O4' C3' C2' -138.6(10) n
O2' C2' C3' O4' 67.8(10) n
C1' C2' C3' O4' -173.9(8) n
O2' C2' C3' C4' -174.7(7) n
C1' C2' C3' C4' -56.4(11) n
C10' O7' C4' C3' 101.3(11) n
C10' O7' C4' C5' -137.8(10) n
O4' C3' C4' O7' -78.7(10) n
C2' C3' C4' O7' 164.9(7) n
O4' C3' C4' C5' 166.7(9) n
C2' C3' C4' C5' 50.4(12) n
C1' O5' C5' C12' -179.1(8) n
C1' O5' C5' C4' 53.8(11) n
O7' C4' C5' O5' -166.7(8) n
C3' C4' C5' O5' -48.0(13) n
O7' C4' C5' C12' 71.2(12) n
C3' C4' C5' C12' -170.1(10) n
C2' O2' C6' O3' 1.0(18) n
C2' O2' C6' C7' -179.9(9) n
C3' O4' C8' O6' -13.8(18) n
C3' O4' C8' C9' 166.4(9) n
C4' O7' C10' O8' -3.8(18) n
C4' O7' C10' C11' 179.8(9) n
C13' O9' C12' C5' -152.9(10) n
O5' C5' C12' O9' 74.4(10) n
C4' C5' C12' O9' -161.1(9) n
C12' O9' C13' O10' -3.0(19) n
C12' O9' C13' C14' 178.5(10) n
O10' C13' C14' C15' -115.0(15) n
O9' C13' C14' C15' 63.6(15) n
O10' C13' C14' C16' 122.4(15) n
O9' C13' C14' C16' -59.1(15) n
